data_7228329
loop_
_publ_author_name
'Kowalkowska, Daria'
'Do\/l\;ega, Anna'
'Nedelko, Natalia'
'Hnatejko, Zbigniew'
'Ponikiewski, \/Lukasz'
'Matracka, Alicja'
'\'Slawska-Waniewska, Anna'
'Str\;agowska, Alicja'
'S\/lowy, Klaudia'
'Gazda, Maria'
'Pladzyk, Agnieszka'

_publ_section_title
;
 Structural, spectral and magnetic properties of Ni(II), Co(II) and Cd(II)
 compounds with imidazole derivatives and silanethiolate ligands
;
_journal_name_full CrystEngComm
_journal_paper_doi 10.1039/C7CE00555E
_journal_year 2017
_chemical_formula_sum 'C30 H65 N3 Ni O6 S2 Si2'
_chemical_formula_weight 742.86
_space_group_IT_number 14
_symmetry_cell_setting monoclinic
_symmetry_Int_Tables_number 14
_symmetry_space_group_name_Hall '-P 2ybc'
_symmetry_space_group_name_H-M 'P 1 21/c 1'
_atom_sites_solution_hydrogens mixed
_audit_creation_date 2016-11-02T00:48:35-00:00
_audit_creation_method 'WinGX routine CIF_UPDATE'
_audit_update_record
;
2017-03-15 deposited with the CCDC.
2017-05-26 downloaded from the CCDC.
;
_cell_angle_alpha 90
_cell_angle_beta 103.618(9)
_cell_angle_gamma 90
_cell_formula_units_Z 4
_cell_length_a 14.3711(16)
_cell_length_b 32.952(5)
_cell_length_c 9.5370(11)
_cell_measurement_reflns_used 18096
_cell_measurement_temperature 120(2)
_cell_measurement_theta_max 27.97
_cell_measurement_theta_min 2.95
_cell_volume 4389.3(10)
_computing_cell_refinement 'STOE X-AREA'
_computing_data_collection 'STOE X-AREA'
_computing_data_reduction 'STOE X-RED'
_computing_structure_refinement 'SHELXL-2014/7 (Sheldrick, 2014)'
_diffrn_ambient_temperature 120(2)
_diffrn_detector 'image plate (34 cm diameter)'
_diffrn_detector_area_resol_mean 6.67
_diffrn_detector_type STOE
_diffrn_measured_fraction_theta_full 0.996
_diffrn_measured_fraction_theta_max 0.996
_diffrn_measurement_device '2-circle goniometer'
_diffrn_measurement_device_type 'STOE IPDS 2T'
_diffrn_measurement_method 'rotation method'
_diffrn_radiation_monochromator 'parabolic x-ray mirror'
_diffrn_radiation_type MoK\a
_diffrn_radiation_wavelength 0.71073
_diffrn_reflns_av_R_equivalents 0.0759
_diffrn_reflns_av_unetI/netI 0.0573
_diffrn_reflns_Laue_measured_fraction_full 0.996
_diffrn_reflns_Laue_measured_fraction_max 0.996
_diffrn_reflns_limit_h_max 17
_diffrn_reflns_limit_h_min -17
_diffrn_reflns_limit_k_max 40
_diffrn_reflns_limit_k_min -40
_diffrn_reflns_limit_l_max 10
_diffrn_reflns_limit_l_min -11
_diffrn_reflns_number 33287
_diffrn_reflns_point_group_measured_fraction_full 0.996
_diffrn_reflns_point_group_measured_fraction_max 0.996
_diffrn_reflns_theta_full 25.242
_diffrn_reflns_theta_max 25.999
_diffrn_reflns_theta_min 2.521
_diffrn_source 'GeniX Mo, 0.05 x 0.05 mm2 microfocus'
_exptl_absorpt_coefficient_mu 0.628
_exptl_absorpt_correction_T_max 0.9512
_exptl_absorpt_correction_T_min 0.8039
_exptl_absorpt_correction_type integration
_exptl_absorpt_process_details '(HABITUS; Herrendorf, 1997)'
_exptl_crystal_colour purple
_exptl_crystal_density_diffrn 1.124
_exptl_crystal_description needle
_exptl_crystal_F_000 1608
_exptl_crystal_size_max 0.6
_exptl_crystal_size_mid 0.255
_exptl_crystal_size_min 0.075
_refine_diff_density_max 0.838
_refine_diff_density_min -0.885
_refine_diff_density_rms 0.203
_refine_ls_extinction_method none
_refine_ls_goodness_of_fit_ref 1.061
_refine_ls_hydrogen_treatment mixed
_refine_ls_matrix_type full
_refine_ls_number_parameters 454
_refine_ls_number_reflns 8596
_refine_ls_number_restraints 0
_refine_ls_restrained_S_all 1.061
_refine_ls_R_factor_all 0.0834
_refine_ls_R_factor_gt 0.0518
_refine_ls_shift/su_max 0
_refine_ls_shift/su_mean 0
_refine_ls_structure_factor_coef Fsqd
_refine_ls_weighting_details 'w=1/[\s^2^(Fo^2^)+(0.1435P)^2^] where P=(Fo^2^+2Fc^2^)/3'
_refine_ls_weighting_scheme calc
_refine_ls_wR_factor_gt 0.1492
_refine_ls_wR_factor_ref 0.2048
_reflns_Friedel_coverage 0
_reflns_number_gt 6267
_reflns_number_total 8596
_reflns_threshold_expression 'I > 2\s(I)'
_cod_data_source_file c7ce00555e2.cif
_cod_data_source_block aplado_13_sq
_cod_original_sg_symbol_H-M 'P 21/c'
_cod_database_code 7228329

loop_
_symmetry_equiv_pos_as_xyz
'x, y, z'
'-x, y+1/2, -z+1/2'
'-x, -y, -z'
'x, -y-1/2, z-1/2'

loop_
_atom_site_label
_atom_site_type_symbol
_atom_site_fract_x
_atom_site_fract_y
_atom_site_fract_z
_atom_site_U_iso_or_equiv
_atom_site_adp_type
_atom_site_occupancy
_atom_site_site_symmetry_order
_atom_site_calc_flag
_atom_site_refinement_flags_posn
_atom_site_refinement_flags_adp
_atom_site_refinement_flags_occupancy
_atom_site_disorder_assembly
_atom_site_disorder_group
Ni1 Ni 0.32635(3) 0.33791(2) 0.19449(5) 0.02182(16) Uani 1 1 d . . . . .
S1 S 0.16443(7) 0.33657(3) 0.17475(12) 0.0303(2) Uani 1 1 d . . . . .
S2 S 0.44692(7) 0.36669(3) 0.36114(10) 0.0276(2) Uani 1 1 d . . . . .
Si1 Si 0.11807(8) 0.39597(3) 0.12424(12) 0.0275(3) Uani 1 1 d . . . . .
Si2 Si 0.57153(8) 0.37105(3) 0.28611(11) 0.0236(2) Uani 1 1 d . . . . .
O1 O 0.1986(2) 0.41848(8) 0.0559(3) 0.0309(6) Uani 1 1 d . . . . .
O2 O 0.0113(2) 0.39783(9) 0.0175(3) 0.0369(7) Uani 1 1 d . . . . .
O3 O 0.1099(3) 0.42353(12) 0.2620(4) 0.0492(9) Uani 1 1 d . . . . .
O4 O 0.6321(2) 0.32891(8) 0.2950(3) 0.0339(7) Uani 1 1 d . . . . .
O5 O 0.6459(2) 0.40433(8) 0.3754(3) 0.0279(6) Uani 1 1 d . . . . .
O6 O 0.5405(2) 0.38216(9) 0.1135(3) 0.0284(6) Uani 1 1 d . . . . .
N1 N 0.3391(3) 0.14111(9) 0.5018(4) 0.0231(6) Uani 1 1 d . . . . .
H1A H 0.297(4) 0.1222(17) 0.477(6) 0.043(14) Uiso 1 1 d . . . . .
H1B H 0.393(3) 0.1348(11) 0.516(4) 0.004(8) Uiso 1 1 d . . . . .
N2 N 0.3484(2) 0.27912(9) 0.1687(4) 0.0265(7) Uani 1 1 d . . . . .
N3 N 0.3189(3) 0.21464(9) 0.1170(3) 0.0267(7) Uani 1 1 d . . . . .
C1 C 0.2169(3) 0.46109(12) 0.0356(5) 0.0352(10) Uani 1 1 d . . . . .
C15 C 0.6741(5) 0.3174(3) 0.5577(7) 0.076(2) Uani 1 1 d . . . . .
H15A H 0.6754 0.3461 0.5753 0.114 Uiso 1 1 calc R U . . .
H15B H 0.7202 0.3042 0.6331 0.114 Uiso 1 1 calc R U . . .
H15C H 0.6114 0.3071 0.5557 0.114 Uiso 1 1 calc R U . . .
C16 C 0.6952(7) 0.2652(2) 0.3723(12) 0.122(4) Uani 1 1 d . . . . .
H16A H 0.6358 0.2536 0.382 0.183 Uiso 1 1 calc R U . . .
H16B H 0.7475 0.2512 0.4349 0.183 Uiso 1 1 calc R U . . .
H16C H 0.7004 0.2625 0.2742 0.183 Uiso 1 1 calc R U . . .
C24 C 0.6996(4) 0.40002(19) 0.0768(6) 0.0522(14) Uani 1 1 d . . . . .
H24A H 0.6978 0.4246 0.1303 0.078 Uiso 1 1 calc R U . . .
H24B H 0.7332 0.4048 0.0026 0.078 Uiso 1 1 calc R U . . .
H24C H 0.7319 0.3793 0.1407 0.078 Uiso 1 1 calc R U . . .
C22 C 0.5472(4) 0.41909(19) -0.0957(5) 0.0553(14) Uani 1 1 d . . . . .
H22A H 0.4826 0.4107 -0.1372 0.083 Uiso 1 1 calc R U . . .
H22B H 0.5804 0.4229 -0.171 0.083 Uiso 1 1 calc R U . . .
H22C H 0.5466 0.4441 -0.0444 0.083 Uiso 1 1 calc R U . . .
C2 C 0.2736(5) 0.47754(19) 0.1794(8) 0.0720(19) Uani 1 1 d . . . . .
H2A H 0.2394 0.4723 0.2526 0.108 Uiso 1 1 calc R U . . .
H2B H 0.2823 0.5063 0.1716 0.108 Uiso 1 1 calc R U . . .
H2C H 0.335 0.4645 0.2048 0.108 Uiso 1 1 calc R U . . .
C3 C 0.1239(5) 0.48428(17) -0.0087(9) 0.073(2) Uani 1 1 d . . . . .
H3A H 0.088 0.4744 -0.1002 0.109 Uiso 1 1 calc R U . . .
H3B H 0.1373 0.5126 -0.0167 0.109 Uiso 1 1 calc R U . . .
H3C H 0.0874 0.4806 0.0626 0.109 Uiso 1 1 calc R U . . .
C4 C 0.2731(8) 0.46326(18) -0.0756(10) 0.104(4) Uani 1 1 d . . . . .
H4A H 0.3318 0.4485 -0.0433 0.156 Uiso 1 1 calc R U . . .
H4B H 0.2871 0.4911 -0.0919 0.156 Uiso 1 1 calc R U . . .
H4C H 0.2368 0.4516 -0.1638 0.156 Uiso 1 1 calc R U . . .
C5 C -0.0347(3) 0.37670(14) -0.1135(5) 0.0351(9) Uani 1 1 d . . . . .
C7 C -0.0883(4) 0.34124(15) -0.0698(7) 0.0491(12) Uani 1 1 d . . . . .
H7A H -0.044 0.3236 -0.0073 0.074 Uiso 1 1 calc R U . . .
H7B H -0.1205 0.3266 -0.1543 0.074 Uiso 1 1 calc R U . . .
H7C H -0.1346 0.3511 -0.0199 0.074 Uiso 1 1 calc R U . . .
C8 C -0.1026(4) 0.40714(16) -0.2021(6) 0.0508(13) Uani 1 1 d . . . . .
H8A H -0.147 0.4164 -0.1479 0.076 Uiso 1 1 calc R U . . .
H8B H -0.1371 0.3945 -0.2898 0.076 Uiso 1 1 calc R U . . .
H8C H -0.0669 0.4298 -0.2249 0.076 Uiso 1 1 calc R U . . .
C9 C 0.0504(3) 0.42347(13) 0.3618(5) 0.0351(9) Uani 1 1 d . . . . .
C10 C 0.0377(4) 0.36227(18) -0.1950(6) 0.0495(12) Uani 1 1 d . . . . .
H10A H 0.0691 0.3853 -0.225 0.074 Uiso 1 1 calc R U . . .
H10B H 0.0055 0.3471 -0.2784 0.074 Uiso 1 1 calc R U . . .
H10C H 0.0842 0.3453 -0.1335 0.074 Uiso 1 1 calc R U . . .
C11B C -0.0326(7) 0.4498(3) 0.2936(10) 0.053(3) Uani 0.591(11) 1 d . . P A 2
H11A H -0.0099 0.4764 0.2767 0.08 Uiso 0.591(11) 1 calc R U P A 2
H11B H -0.0754 0.452 0.3568 0.08 Uiso 0.591(11) 1 calc R U P A 2
H11C H -0.0659 0.4381 0.2036 0.08 Uiso 0.591(11) 1 calc R U P A 2
C12B C 0.1008(6) 0.4379(3) 0.5057(8) 0.038(2) Uani 0.591(11) 1 d . . P A 2
H12A H 0.1526 0.4197 0.5454 0.056 Uiso 0.591(11) 1 calc R U P A 2
H12B H 0.0571 0.4386 0.5677 0.056 Uiso 0.591(11) 1 calc R U P A 2
H12C H 0.1257 0.4646 0.4979 0.056 Uiso 0.591(11) 1 calc R U P A 2
C13 C 0.6984(4) 0.30920(15) 0.4126(6) 0.0466(12) Uani 1 1 d . . . . .
C14 C 0.7977(4) 0.3273(2) 0.4229(8) 0.0660(17) Uani 1 1 d . . . . .
H14A H 0.814 0.325 0.3312 0.099 Uiso 1 1 calc R U . . .
H14B H 0.8441 0.313 0.4947 0.099 Uiso 1 1 calc R U . . .
H14C H 0.7975 0.3555 0.4493 0.099 Uiso 1 1 calc R U . . .
C17 C 0.6338(3) 0.44566(12) 0.4192(5) 0.0335(9) Uani 1 1 d . . . . .
C18 C 0.7327(3) 0.46512(14) 0.4417(5) 0.0395(10) Uani 1 1 d . . . . .
H18A H 0.7771 0.4509 0.5166 0.059 Uiso 1 1 calc R U . . .
H18B H 0.7292 0.493 0.469 0.059 Uiso 1 1 calc R U . . .
H18C H 0.754 0.4636 0.3537 0.059 Uiso 1 1 calc R U . . .
C19 C 0.6037(4) 0.44425(19) 0.5618(6) 0.0576(16) Uani 1 1 d . . . . .
H19A H 0.5413 0.4323 0.547 0.086 Uiso 1 1 calc R U . . .
H19B H 0.6021 0.4713 0.5984 0.086 Uiso 1 1 calc R U . . .
H19C H 0.6489 0.4283 0.63 0.086 Uiso 1 1 calc R U . . .
C20 C 0.5613(3) 0.46822(14) 0.3039(7) 0.0486(13) Uani 1 1 d . . . . .
H20A H 0.58 0.4667 0.2138 0.073 Uiso 1 1 calc R U . . .
H20B H 0.5588 0.4961 0.3316 0.073 Uiso 1 1 calc R U . . .
H20C H 0.4993 0.4561 0.2934 0.073 Uiso 1 1 calc R U . . .
C21 C 0.5981(4) 0.38640(17) 0.0087(5) 0.0426(11) Uani 1 1 d . . . . .
C23 C 0.5989(4) 0.3456(2) -0.0652(7) 0.0630(17) Uani 1 1 d . . . . .
H23A H 0.6348 0.3264 0.0022 0.094 Uiso 1 1 calc R U . . .
H23B H 0.628 0.3485 -0.1455 0.094 Uiso 1 1 calc R U . . .
H23C H 0.5344 0.336 -0.0989 0.094 Uiso 1 1 calc R U . . .
C25 C 0.2834(3) 0.25011(11) 0.1487(4) 0.0250(8) Uani 1 1 d . . . . .
H25 H 0.2205 0.2539 0.1558 0.03 Uiso 1 1 calc R U . . .
C26 C 0.4308(3) 0.26085(13) 0.1485(5) 0.0353(9) Uani 1 1 d . . . . .
H26 H 0.4893 0.2737 0.156 0.042 Uiso 1 1 calc R U . . .
C27 C 0.4126(3) 0.22140(13) 0.1160(5) 0.0376(10) Uani 1 1 d . . . . .
H27 H 0.4557 0.2024 0.0966 0.045 Uiso 1 1 calc R U . . .
C28 C 0.2689(3) 0.17548(11) 0.1048(4) 0.0309(9) Uani 1 1 d . . . . .
H28A H 0.2747 0.162 0.0168 0.037 Uiso 1 1 calc R U . . .
H28B H 0.2014 0.1801 0.0987 0.037 Uiso 1 1 calc R U . . .
C29 C 0.3097(3) 0.14816(11) 0.2334(4) 0.0282(8) Uani 1 1 d . . . . .
H29A H 0.2721 0.1235 0.225 0.034 Uiso 1 1 calc R U . . .
H29B H 0.3748 0.1407 0.2321 0.034 Uiso 1 1 calc R U . . .
C30 C 0.3095(3) 0.16861(11) 0.3760(4) 0.0242(8) Uani 1 1 d . . . . .
H30A H 0.3526 0.1917 0.3888 0.029 Uiso 1 1 calc R U . . .
H30B H 0.2457 0.1787 0.3728 0.029 Uiso 1 1 calc R U . . .
C10A C -0.0283(13) 0.3974(6) 0.332(2) 0.061(5) Uani 0.409(11) 1 d . . P A 1
H10D H -0.0754 0.4075 0.2509 0.092 Uiso 0.409(11) 1 calc R U P A 1
H10E H -0.0555 0.3958 0.4146 0.092 Uiso 0.409(11) 1 calc R U P A 1
H10F H -0.0081 0.3708 0.3099 0.092 Uiso 0.409(11) 1 calc R U P A 1
C11A C 0.0280(9) 0.4694(3) 0.3967(15) 0.045(3) Uani 0.409(11) 1 d . . P A 1
H11D H 0.0866 0.4846 0.4203 0.067 Uiso 0.409(11) 1 calc R U P A 1
H11E H -0.0017 0.4699 0.4769 0.067 Uiso 0.409(11) 1 calc R U P A 1
H11F H -0.0144 0.4812 0.3138 0.067 Uiso 0.409(11) 1 calc R U P A 1
C12A C 0.1286(16) 0.4102(7) 0.4920(15) 0.087(7) Uani 0.409(11) 1 d . . P A 1
H12D H 0.1376 0.3813 0.4884 0.131 Uiso 0.409(11) 1 calc R U P A 1
H12E H 0.1099 0.417 0.5793 0.131 Uiso 0.409(11) 1 calc R U P A 1
H12F H 0.1875 0.4237 0.4902 0.131 Uiso 0.409(11) 1 calc R U P A 1
C10B C 0.0116(8) 0.3786(3) 0.3851(12) 0.046(2) Uani 0.591(11) 1 d . . P A 2
H10G H -0.0273 0.3688 0.2955 0.068 Uiso 0.591(11) 1 calc R U P A 2
H10H H -0.0259 0.3797 0.456 0.068 Uiso 0.591(11) 1 calc R U P A 2
H10I H 0.065 0.3607 0.4176 0.068 Uiso 0.591(11) 1 calc R U P A 2

loop_
_atom_site_aniso_label
_atom_site_aniso_U_11
_atom_site_aniso_U_22
_atom_site_aniso_U_33
_atom_site_aniso_U_23
_atom_site_aniso_U_13
_atom_site_aniso_U_12
Ni1 0.0238(3) 0.0233(3) 0.0193(3) 0.00045(17) 0.00699(19) -0.00573(17)
S1 0.0233(5) 0.0336(5) 0.0349(6) 0.0068(4) 0.0086(4) -0.0062(4)
S2 0.0254(5) 0.0389(5) 0.0198(4) -0.0033(4) 0.0080(4) -0.0124(4)
Si1 0.0228(5) 0.0324(5) 0.0288(6) -0.0065(4) 0.0093(4) -0.0046(4)
Si2 0.0239(5) 0.0259(5) 0.0223(5) -0.0028(4) 0.0077(4) -0.0072(4)
O1 0.0357(16) 0.0242(13) 0.0397(16) -0.0011(11) 0.0229(13) -0.0007(11)
O2 0.0310(16) 0.0385(16) 0.0413(17) -0.0086(13) 0.0085(14) 0.0011(12)
O3 0.0406(19) 0.067(2) 0.048(2) -0.0270(17) 0.0284(16) -0.0196(16)
O4 0.0311(15) 0.0280(14) 0.0403(17) -0.0044(12) 0.0041(13) -0.0026(11)
O5 0.0284(14) 0.0278(13) 0.0293(14) -0.0055(11) 0.0104(12) -0.0087(11)
O6 0.0270(14) 0.0391(15) 0.0224(13) -0.0020(11) 0.0121(12) -0.0100(11)
N1 0.0228(17) 0.0217(15) 0.0263(17) 0.0008(12) 0.0086(14) 0.0023(13)
N2 0.0279(17) 0.0255(15) 0.0270(16) 0.0030(12) 0.0081(14) -0.0025(13)
N3 0.0364(18) 0.0232(15) 0.0200(15) 0.0034(12) 0.0054(14) -0.0007(13)
C1 0.043(2) 0.0201(17) 0.048(3) -0.0024(17) 0.022(2) -0.0026(16)
C15 0.060(4) 0.105(5) 0.059(4) 0.039(4) 0.004(3) 0.007(4)
C16 0.133(8) 0.036(3) 0.146(8) 0.001(4) -0.068(7) 0.016(4)
C24 0.042(3) 0.077(4) 0.048(3) -0.011(3) 0.031(2) -0.024(3)
C22 0.060(3) 0.079(4) 0.028(2) 0.010(2) 0.013(2) -0.021(3)
C2 0.074(4) 0.050(3) 0.084(5) -0.007(3) 0.003(4) -0.023(3)
C3 0.066(4) 0.038(3) 0.107(6) 0.011(3) 0.005(4) 0.008(3)
C4 0.198(10) 0.033(3) 0.128(7) -0.009(3) 0.131(7) -0.021(4)
C5 0.026(2) 0.041(2) 0.038(2) -0.0083(18) 0.0076(18) -0.0008(17)
C7 0.040(3) 0.045(3) 0.063(3) -0.006(2) 0.013(3) -0.001(2)
C8 0.044(3) 0.051(3) 0.050(3) 0.004(2) -0.003(2) 0.005(2)
C9 0.041(2) 0.038(2) 0.031(2) -0.0014(17) 0.0167(19) 0.0092(18)
C10 0.045(3) 0.070(3) 0.035(3) -0.010(2) 0.011(2) 0.007(2)
C11B 0.039(5) 0.074(6) 0.049(5) -0.004(4) 0.014(4) 0.022(4)
C12B 0.043(5) 0.042(4) 0.030(4) -0.003(3) 0.014(3) -0.001(4)
C13 0.035(2) 0.041(2) 0.056(3) 0.007(2) -0.005(2) 0.0016(19)
C14 0.037(3) 0.072(4) 0.087(5) 0.000(3) 0.011(3) 0.000(3)
C17 0.033(2) 0.0286(19) 0.041(2) -0.0127(17) 0.0146(19) -0.0126(16)
C18 0.037(2) 0.037(2) 0.044(3) -0.0095(19) 0.010(2) -0.0190(18)
C19 0.060(3) 0.069(3) 0.053(3) -0.037(3) 0.033(3) -0.028(3)
C20 0.032(2) 0.032(2) 0.082(4) -0.007(2) 0.013(2) -0.0030(18)
C21 0.040(3) 0.064(3) 0.030(2) -0.011(2) 0.021(2) -0.018(2)
C23 0.053(3) 0.088(4) 0.057(4) -0.037(3) 0.032(3) -0.013(3)
C25 0.0272(19) 0.0251(17) 0.0204(18) 0.0026(14) 0.0012(15) -0.0031(14)
C26 0.029(2) 0.032(2) 0.048(3) 0.0076(18) 0.0164(19) 0.0018(16)
C27 0.038(2) 0.033(2) 0.048(3) 0.0067(18) 0.022(2) 0.0046(17)
C28 0.046(2) 0.0231(18) 0.0218(19) -0.0027(14) 0.0049(18) -0.0062(17)
C29 0.042(2) 0.0210(17) 0.0223(19) 0.0008(14) 0.0083(17) -0.0019(15)
C30 0.030(2) 0.0209(16) 0.0229(19) -0.0002(13) 0.0079(16) -0.0005(14)
C10A 0.052(10) 0.083(13) 0.061(10) -0.039(9) 0.036(8) -0.035(9)
C11A 0.043(7) 0.040(6) 0.053(8) -0.003(5) 0.016(6) 0.010(5)
C12A 0.118(16) 0.108(15) 0.027(7) 0.022(8) 0.001(8) 0.063(13)
C10B 0.046(6) 0.050(5) 0.047(6) 0.001(4) 0.025(5) -0.009(4)

loop_
_atom_type_symbol
_atom_type_description
_atom_type_scat_dispersion_real
_atom_type_scat_dispersion_imag
_atom_type_scat_source
C C 0.0033 0.0016 'International Tables Vol C Tables 4.2.6.8 and 6.1.1.4'
H H 0 0 'International Tables Vol C Tables 4.2.6.8 and 6.1.1.4'
N N 0.0061 0.0033 'International Tables Vol C Tables 4.2.6.8 and 6.1.1.4'
Ni Ni 0.3393 1.1124 'International Tables Vol C Tables 4.2.6.8 and 6.1.1.4'
O O 0.0106 0.006 'International Tables Vol C Tables 4.2.6.8 and 6.1.1.4'
S S 0.1246 0.1234 'International Tables Vol C Tables 4.2.6.8 and 6.1.1.4'
Si Si 0.0817 0.0704 'International Tables Vol C Tables 4.2.6.8 and 6.1.1.4'

loop_
_exptl_crystal_face_index_h
_exptl_crystal_face_index_k
_exptl_crystal_face_index_l
_exptl_crystal_face_perp_dist
0 -1 34 0.061
-1 1 -34 0.03
-24 10 6 0.183
-1 -21 -2 0.048
0 25 2 0.028
15 -4 4 0.417
1 0 -37 0.054
-1 0 18 0.065

loop_
_geom_angle_atom_site_label_1
_geom_angle_atom_site_label_2
_geom_angle_atom_site_label_3
_geom_angle
_geom_angle_site_symmetry_1
_geom_angle_site_symmetry_3
N2 Ni1 N1 99.82(13) . 4_565
N2 Ni1 S2 112.13(10) . .
N1 Ni1 S2 106.15(10) 4_565 .
N2 Ni1 S1 99.19(10) . .
N1 Ni1 S1 103.92(11) 4_565 .
S2 Ni1 S1 131.32(4) . .
Si1 S1 Ni1 105.30(5) . .
Si2 S2 Ni1 111.42(5) . .
O3 Si1 O2 104.33(18) . .
O3 Si1 O1 105.18(17) . .
O2 Si1 O1 112.61(18) . .
O3 Si1 S1 114.68(17) . .
O2 Si1 S1 112.45(12) . .
O1 Si1 S1 107.47(11) . .
O5 Si2 O4 105.71(16) . .
O5 Si2 O6 111.38(15) . .
O4 Si2 O6 104.94(16) . .
O5 Si2 S2 112.26(12) . .
O4 Si2 S2 114.47(13) . .
O6 Si2 S2 107.88(11) . .
C1 O1 Si1 131.4(3) . .
C5 O2 Si1 133.8(3) . .
C9 O3 Si1 135.3(3) . .
C13 O4 Si2 132.1(3) . .
C17 O5 Si2 132.7(3) . .
C21 O6 Si2 130.5(3) . .
C30 N1 Ni1 117.3(2) . 4_566
C30 N1 H1A 100(4) . .
Ni1 N1 H1A 107(4) 4_566 .
C30 N1 H1B 113(3) . .
Ni1 N1 H1B 103(3) 4_566 .
H1A N1 H1B 117(5) . .
C25 N2 C26 105.4(3) . .
C25 N2 Ni1 126.6(3) . .
C26 N2 Ni1 127.5(3) . .
C25 N3 C27 106.7(3) . .
C25 N3 C28 125.5(4) . .
C27 N3 C28 127.4(4) . .
O1 C1 C4 106.9(4) . .
O1 C1 C3 110.5(4) . .
C4 C1 C3 111.8(6) . .
O1 C1 C2 107.4(4) . .
C4 C1 C2 111.3(6) . .
C3 C1 C2 108.8(5) . .
C13 C15 H15A 109.5 . .
C13 C15 H15B 109.5 . .
H15A C15 H15B 109.5 . .
C13 C15 H15C 109.5 . .
H15A C15 H15C 109.5 . .
H15B C15 H15C 109.5 . .
C13 C16 H16A 109.5 . .
C13 C16 H16B 109.5 . .
H16A C16 H16B 109.5 . .
C13 C16 H16C 109.5 . .
H16A C16 H16C 109.5 . .
H16B C16 H16C 109.5 . .
C21 C24 H24A 109.5 . .
C21 C24 H24B 109.5 . .
H24A C24 H24B 109.5 . .
C21 C24 H24C 109.5 . .
H24A C24 H24C 109.5 . .
H24B C24 H24C 109.5 . .
C21 C22 H22A 109.5 . .
C21 C22 H22B 109.5 . .
H22A C22 H22B 109.5 . .
C21 C22 H22C 109.5 . .
H22A C22 H22C 109.5 . .
H22B C22 H22C 109.5 . .
C1 C2 H2A 109.5 . .
C1 C2 H2B 109.5 . .
H2A C2 H2B 109.5 . .
C1 C2 H2C 109.5 . .
H2A C2 H2C 109.5 . .
H2B C2 H2C 109.5 . .
C1 C3 H3A 109.5 . .
C1 C3 H3B 109.5 . .
H3A C3 H3B 109.5 . .
C1 C3 H3C 109.5 . .
H3A C3 H3C 109.5 . .
H3B C3 H3C 109.5 . .
C1 C4 H4A 109.5 . .
C1 C4 H4B 109.5 . .
H4A C4 H4B 109.5 . .
C1 C4 H4C 109.5 . .
H4A C4 H4C 109.5 . .
H4B C4 H4C 109.5 . .
O2 C5 C7 107.0(4) . .
O2 C5 C8 105.5(4) . .
C7 C5 C8 111.3(4) . .
O2 C5 C10 111.4(4) . .
C7 C5 C10 110.8(4) . .
C8 C5 C10 110.6(4) . .
C5 C7 H7A 109.5 . .
C5 C7 H7B 109.5 . .
H7A C7 H7B 109.5 . .
C5 C7 H7C 109.5 . .
H7A C7 H7C 109.5 . .
H7B C7 H7C 109.5 . .
C5 C8 H8A 109.5 . .
C5 C8 H8B 109.5 . .
H8A C8 H8B 109.5 . .
C5 C8 H8C 109.5 . .
H8A C8 H8C 109.5 . .
H8B C8 H8C 109.5 . .
C10A C9 O3 116.8(7) . .
O3 C9 C12B 112.5(5) . .
O3 C9 C11B 104.6(5) . .
C12B C9 C11B 112.7(6) . .
C10A C9 C12A 113.2(14) . .
O3 C9 C12A 95.8(9) . .
C10A C9 C11A 115.6(10) . .
O3 C9 C11A 108.7(6) . .
C12A C9 C11A 104.4(10) . .
O3 C9 C10B 112.1(5) . .
C12B C9 C10B 106.1(6) . .
C11B C9 C10B 109.0(7) . .
C5 C10 H10A 109.5 . .
C5 C10 H10B 109.5 . .
H10A C10 H10B 109.5 . .
C5 C10 H10C 109.5 . .
H10A C10 H10C 109.5 . .
H10B C10 H10C 109.5 . .
C9 C11B H11A 109.5 . .
C9 C11B H11B 109.5 . .
H11A C11B H11B 109.5 . .
C9 C11B H11C 109.5 . .
H11A C11B H11C 109.5 . .
H11B C11B H11C 109.5 . .
C9 C12B H12A 109.5 . .
C9 C12B H12B 109.5 . .
H12A C12B H12B 109.5 . .
C9 C12B H12C 109.5 . .
H12A C12B H12C 109.5 . .
H12B C12B H12C 109.5 . .
O4 C13 C16 105.2(4) . .
O4 C13 C14 108.1(5) . .
C16 C13 C14 111.5(6) . .
O4 C13 C15 111.9(4) . .
C16 C13 C15 113.8(7) . .
C14 C13 C15 106.3(5) . .
C13 C14 H14A 109.5 . .
C13 C14 H14B 109.5 . .
H14A C14 H14B 109.5 . .
C13 C14 H14C 109.5 . .
H14A C14 H14C 109.5 . .
H14B C14 H14C 109.5 . .
O5 C17 C20 111.1(3) . .
O5 C17 C19 108.0(4) . .
C20 C17 C19 111.8(5) . .
O5 C17 C18 105.4(3) . .
C20 C17 C18 110.7(4) . .
C19 C17 C18 109.7(4) . .
C17 C18 H18A 109.5 . .
C17 C18 H18B 109.5 . .
H18A C18 H18B 109.5 . .
C17 C18 H18C 109.5 . .
H18A C18 H18C 109.5 . .
H18B C18 H18C 109.5 . .
C17 C19 H19A 109.5 . .
C17 C19 H19B 109.5 . .
H19A C19 H19B 109.5 . .
C17 C19 H19C 109.5 . .
H19A C19 H19C 109.5 . .
H19B C19 H19C 109.5 . .
C17 C20 H20A 109.5 . .
C17 C20 H20B 109.5 . .
H20A C20 H20B 109.5 . .
C17 C20 H20C 109.5 . .
H20A C20 H20C 109.5 . .
H20B C20 H20C 109.5 . .
O6 C21 C24 112.4(4) . .
O6 C21 C23 107.6(4) . .
C24 C21 C23 110.4(5) . .
O6 C21 C22 104.7(4) . .
C24 C21 C22 109.5(5) . .
C23 C21 C22 112.1(5) . .
C21 C23 H23A 109.5 . .
C21 C23 H23B 109.5 . .
H23A C23 H23B 109.5 . .
C21 C23 H23C 109.5 . .
H23A C23 H23C 109.5 . .
H23B C23 H23C 109.5 . .
N2 C25 N3 111.7(4) . .
N2 C25 H25 124.1 . .
N3 C25 H25 124.1 . .
C27 C26 N2 109.1(4) . .
C27 C26 H26 125.5 . .
N2 C26 H26 125.5 . .
C26 C27 N3 107.1(4) . .
C26 C27 H27 126.5 . .
N3 C27 H27 126.5 . .
N3 C28 C29 111.5(3) . .
N3 C28 H28A 109.3 . .
C29 C28 H28A 109.3 . .
N3 C28 H28B 109.3 . .
C29 C28 H28B 109.3 . .
H28A C28 H28B 108 . .
C30 C29 C28 112.2(3) . .
C30 C29 H29A 109.2 . .
C28 C29 H29A 109.2 . .
C30 C29 H29B 109.2 . .
C28 C29 H29B 109.2 . .
H29A C29 H29B 107.9 . .
N1 C30 C29 113.1(3) . .
N1 C30 H30A 109 . .
C29 C30 H30A 109 . .
N1 C30 H30B 109 . .
C29 C30 H30B 109 . .
H30A C30 H30B 107.8 . .
C9 C10A H10D 109.5 . .
C9 C10A H10E 109.5 . .
H10D C10A H10E 109.5 . .
C9 C10A H10F 109.5 . .
H10D C10A H10F 109.5 . .
H10E C10A H10F 109.5 . .
C9 C11A H11D 109.5 . .
C9 C11A H11E 109.5 . .
H11D C11A H11E 109.5 . .
C9 C11A H11F 109.5 . .
H11D C11A H11F 109.5 . .
H11E C11A H11F 109.5 . .
C9 C12A H12D 109.5 . .
C9 C12A H12E 109.5 . .
H12D C12A H12E 109.5 . .
C9 C12A H12F 109.5 . .
H12D C12A H12F 109.5 . .
H12E C12A H12F 109.5 . .
C9 C10B H10G 109.5 . .
C9 C10B H10H 109.5 . .
H10G C10B H10H 109.5 . .
C9 C10B H10I 109.5 . .
H10G C10B H10I 109.5 . .
H10H C10B H10I 109.5 . .

loop_
_geom_bond_atom_site_label_1
_geom_bond_atom_site_label_2
_geom_bond_distance
_geom_bond_site_symmetry_2
Ni1 N2 1.988(3) .
Ni1 N1 2.012(3) 4_565
Ni1 S2 2.2651(10) .
Ni1 S1 2.2905(11) .
S1 Si1 2.0870(15) .
S2 Si2 2.0840(15) .
Si1 O3 1.624(3) .
Si1 O2 1.631(3) .
Si1 O1 1.634(3) .
Si2 O5 1.625(3) .
Si2 O4 1.630(3) .
Si2 O6 1.642(3) .
O1 C1 1.450(5) .
O2 C5 1.447(5) .
O3 C9 1.421(5) .
O4 C13 1.444(6) .
O5 C17 1.447(5) .
O6 C21 1.446(5) .
N1 C30 1.483(5) .
N1 Ni1 2.012(3) 4_566
N1 H1A 0.86(6) .
N1 H1B 0.78(4) .
N2 C25 1.319(5) .
N2 C26 1.381(5) .
N3 C25 1.338(5) .
N3 C27 1.368(6) .
N3 C28 1.468(5) .
C1 C4 1.477(7) .
C1 C3 1.511(7) .
C1 C2 1.521(8) .
C15 C13 1.529(10) .
C15 H15A 0.96 .
C15 H15B 0.96 .
C15 H15C 0.96 .
C16 C13 1.498(8) .
C16 H16A 0.96 .
C16 H16B 0.96 .
C16 H16C 0.96 .
C24 C21 1.519(7) .
C24 H24A 0.96 .
C24 H24B 0.96 .
C24 H24C 0.96 .
C22 C21 1.531(8) .
C22 H22A 0.96 .
C22 H22B 0.96 .
C22 H22C 0.96 .
C2 H2A 0.96 .
C2 H2B 0.96 .
C2 H2C 0.96 .
C3 H3A 0.96 .
C3 H3B 0.96 .
C3 H3C 0.96 .
C4 H4A 0.96 .
C4 H4B 0.96 .
C4 H4C 0.96 .
C5 C7 1.512(7) .
C5 C8 1.512(7) .
C5 C10 1.514(7) .
C7 H7A 0.96 .
C7 H7B 0.96 .
C7 H7C 0.96 .
C8 H8A 0.96 .
C8 H8B 0.96 .
C8 H8C 0.96 .
C9 C10A 1.396(14) .
C9 C12B 1.471(9) .
C9 C11B 1.496(9) .
C9 C12A 1.530(15) .
C9 C11A 1.598(11) .
C9 C10B 1.613(10) .
C10 H10A 0.96 .
C10 H10B 0.96 .
C10 H10C 0.96 .
C11B H11A 0.96 .
C11B H11B 0.96 .
C11B H11C 0.96 .
C12B H12A 0.96 .
C12B H12B 0.96 .
C12B H12C 0.96 .
C13 C14 1.528(8) .
C14 H14A 0.96 .
C14 H14B 0.96 .
C14 H14C 0.96 .
C17 C20 1.519(7) .
C17 C19 1.522(7) .
C17 C18 1.528(6) .
C18 H18A 0.96 .
C18 H18B 0.96 .
C18 H18C 0.96 .
C19 H19A 0.96 .
C19 H19B 0.96 .
C19 H19C 0.96 .
C20 H20A 0.96 .
C20 H20B 0.96 .
C20 H20C 0.96 .
C21 C23 1.520(7) .
C23 H23A 0.96 .
C23 H23B 0.96 .
C23 H23C 0.96 .
C25 H25 0.93 .
C26 C27 1.347(6) .
C26 H26 0.93 .
C27 H27 0.93 .
C28 C29 1.523(5) .
C28 H28A 0.97 .
C28 H28B 0.97 .
C29 C30 1.518(5) .
C29 H29A 0.97 .
C29 H29B 0.97 .
C30 H30A 0.97 .
C30 H30B 0.97 .
C10A H10D 0.96 .
C10A H10E 0.96 .
C10A H10F 0.96 .
C11A H11D 0.96 .
C11A H11E 0.96 .
C11A H11F 0.96 .
C12A H12D 0.96 .
C12A H12E 0.96 .
C12A H12F 0.96 .
C10B H10G 0.96 .
C10B H10H 0.96 .
C10B H10I 0.96 .

loop_
_geom_hbond_atom_site_label_D
_geom_hbond_atom_site_label_H
_geom_hbond_atom_site_label_A
_geom_hbond_distance_DH
_geom_hbond_distance_HA
_geom_hbond_distance_DA
_geom_hbond_angle_DHA
_geom_hbond_site_symmetry_A
N1 H1A O1 0.86(6) 2.21(6) 2.947(4) 144(5) 4_566
N1 H1B O6 0.78(4) 2.18(4) 2.941(5) 165(4) 4_566

loop_
_geom_torsion_atom_site_label_1
_geom_torsion_atom_site_label_2
_geom_torsion_atom_site_label_3
_geom_torsion_atom_site_label_4
_geom_torsion
_geom_torsion_site_symmetry_1
O3 Si1 O1 C1 -39.8(4) .
O2 Si1 O1 C1 73.2(4) .
S1 Si1 O1 C1 -162.5(3) .
O3 Si1 O2 C5 -171.2(4) .
O1 Si1 O2 C5 75.3(4) .
S1 Si1 O2 C5 -46.3(4) .
O2 Si1 O3 C9 55.8(5) .
O1 Si1 O3 C9 174.5(5) .
S1 Si1 O3 C9 -67.7(5) .
O5 Si2 O4 C13 43.6(4) .
O6 Si2 O4 C13 161.4(4) .
S2 Si2 O4 C13 -80.5(4) .
O4 Si2 O5 C17 -172.7(3) .
O6 Si2 O5 C17 73.9(4) .
S2 Si2 O5 C17 -47.2(4) .
O5 Si2 O6 C21 60.1(4) .
O4 Si2 O6 C21 -53.8(4) .
S2 Si2 O6 C21 -176.2(3) .
Si1 O1 C1 C4 -159.9(6) .
Si1 O1 C1 C3 -38.0(6) .
Si1 O1 C1 C2 80.6(5) .
Si1 O2 C5 C7 95.1(5) .
Si1 O2 C5 C8 -146.3(4) .
Si1 O2 C5 C10 -26.2(6) .
Si1 O3 C9 C10A -9.2(14) .
Si1 O3 C9 C12B 147.7(5) .
Si1 O3 C9 C11B -89.7(7) .
Si1 O3 C9 C12A 110.5(10) .
Si1 O3 C9 C11A -142.2(6) .
Si1 O3 C9 C10B 28.3(8) .
Si2 O4 C13 C16 155.6(6) .
Si2 O4 C13 C14 -85.2(6) .
Si2 O4 C13 C15 31.6(6) .
Si2 O5 C17 C20 -37.1(5) .
Si2 O5 C17 C19 85.8(5) .
Si2 O5 C17 C18 -157.0(3) .
Si2 O6 C21 C24 -28.5(6) .
Si2 O6 C21 C23 93.2(5) .
Si2 O6 C21 C22 -147.4(3) .
C26 N2 C25 N3 0.0(4) .
Ni1 N2 C25 N3 172.1(2) .
C27 N3 C25 N2 -0.3(4) .
C28 N3 C25 N2 172.6(3) .
C25 N2 C26 C27 0.3(5) .
Ni1 N2 C26 C27 -171.7(3) .
N2 C26 C27 N3 -0.5(5) .
C25 N3 C27 C26 0.5(5) .
C28 N3 C27 C26 -172.2(4) .
C25 N3 C28 C29 -106.6(4) .
C27 N3 C28 C29 64.9(5) .
N3 C28 C29 C30 54.8(5) .
Ni1 N1 C30 C29 -172.6(3) 4_566
C28 C29 C30 N1 173.8(3) .
